data_1571569
loop_
_publ_author_name
'Liu, Yu'
'Coles, Nathan T.'
'Cajiao, Nathalia'
'Taylor, Laurence J.'
'Davies, E. Stephen'
'Barbour, Alistair'
'Morgan, Patrick J.'
'Butler, Kevin'
'Pointer-Gleadhill, Ben'
'Argent, Stephen P.'
'McMaster, Jonathan'
'Neidig, Michael L.'
'Robinson, David'
'Kays, Deborah L.'

_publ_section_title
;
 Mechanistic investigations of the Fe(ii) mediated synthesis of
 squaraines.
;
_journal_issue 25
_journal_name_full 'Chemical science'
_journal_page_first 9599
_journal_page_last 9611
_journal_paper_doi 10.1039/d4sc01286k
_journal_volume 15
_journal_year 2024
_chemical_formula_moiety 'C52 H50 Fe O4'
_chemical_formula_sum 'C52 H50 Fe O4'
_chemical_formula_weight 794.77
_space_group_crystal_system monoclinic
_space_group_IT_number 14
_space_group_name_Hall '-P 2ybc'
_space_group_name_H-M_alt 'P 1 21/c 1'
_atom_sites_solution_hydrogens geom
_atom_sites_solution_primary dual
_atom_sites_solution_secondary difmap
_audit_creation_date 2022-07-28
_audit_creation_method
;
Olex2 1.5
(compiled 2022.04.07 svn.rca3783a0 for OlexSys, GUI svn.r6498)
;
_audit_update_record
;
2024-02-21 deposited with the CCDC.	2024-05-07 downloaded from the CCDC.
;
_cell_angle_alpha 90
_cell_angle_beta 91.955(2)
_cell_angle_gamma 90
_cell_formula_units_Z 4
_cell_length_a 12.1688(3)
_cell_length_b 16.2148(5)
_cell_length_c 21.5184(5)
_cell_measurement_reflns_used 19571
_cell_measurement_temperature 120.00(10)
_cell_measurement_theta_max 74.9490
_cell_measurement_theta_min 3.4100
_cell_volume 4243.42(19)
_computing_cell_refinement 'CrysAlisPro 1.171.42.54a (Rigaku OD, 2022)'
_computing_data_collection 'CrysAlisPro 1.171.42.54a (Rigaku OD, 2022)'
_computing_data_reduction 'CrysAlisPro 1.171.42.54a (Rigaku OD, 2022)'
_computing_molecular_graphics 'Olex2 1.5 (Dolomanov et al., 2009)'
_computing_publication_material 'Olex2 1.5 (Dolomanov et al., 2009)'
_computing_structure_refinement 'SHELXL 2019/2 (Sheldrick, 2015)'
_computing_structure_solution 'SHELXT 2018/2 (Sheldrick, 2018)'
_diffrn_ambient_environment N~2~
_diffrn_ambient_temperature 120.00(10)
_diffrn_detector 'CCD plate'
_diffrn_detector_area_resol_mean 5.1806
_diffrn_detector_type Atlas
_diffrn_measured_fraction_theta_full 0.990
_diffrn_measured_fraction_theta_max 0.980
_diffrn_measurement_details
;
List of Runs (angles in degrees, time in seconds):

  # Type    Start    End  Width  t~exp~   \w     \q     \k     \f   Frames
#--------------------------------------------------------------------------
  1  \w    -50.00  34.00   1.00    5.00    --  -38.50  38.00-180.00   84
  2  \w    -65.00  32.00   1.00    5.00    --  -38.50  57.00  60.00   97
  3  \w    -93.00  -2.00   1.00    5.00    --  -38.50 125.00   0.00   91
  4  \w   -112.00  -7.00   1.00    5.00    --  -38.50 -77.00 -90.00  105
  5  \w    -27.00  70.00   1.00    5.00    --   43.13 -57.00 150.00   97
  6  \w     62.00 178.00   1.00   20.00    --  107.38  15.00   0.00  116
  7  \w     37.00 135.00   1.00   20.00    --  107.38 -61.00 150.00   98
  8  \w     33.00  91.00   1.00   20.00    --  107.38 -30.00  60.00   58
  9  \w     27.00 109.00   1.00   20.00    --  107.38 -95.00   0.00   82
 10  \w     36.00 117.00   1.00   20.00    --  107.38-125.00  90.00   81
 11  \w     27.00 109.00   1.00   20.00    --  107.38 -95.00-180.00   82
 12  \w     33.00  91.00   1.00   20.00    --  107.38 -30.00  30.00   58
 13  \w     36.00  98.00   1.00   20.00    --  107.38 -45.00 -30.00   62
 14  \w     33.00  91.00   1.00   20.00    --  107.38 -30.00-180.00   58
 15  \w     36.00  98.00   1.00   20.00    --  107.38 -45.00  60.00   62
 16  \w     33.00  91.00   1.00   20.00    --  107.38 -30.00-150.00   58
 17  \w     36.00 117.00   1.00   20.00    --  107.38-125.00 -90.00   81
 18  \w     27.00 109.00   1.00   20.00    --  107.38 -95.00  90.00   82
 19  \w     27.00 109.00   1.00   20.00    --  107.38 -95.00 -60.00   82
 20  \w     33.00  91.00   1.00   20.00    --  107.38 -30.00-120.00   58
 21  \w     83.00 178.00   1.00   20.00    --  107.38  45.00-150.00   95
 22  \w     16.00 113.00   1.00    5.00    --   43.13  57.00 120.00   97
 23  \w    -27.00  70.00   1.00    5.00    --   43.13 -57.00-120.00   97
 24  \w     16.00 113.00   1.00    5.00    --   43.13  57.00  30.00   97
 25  \w     12.00 117.00   1.00    5.00    --   43.13  77.00 -90.00  105
 26  \w     12.00 117.00   1.00    5.00    --   43.13  77.00  60.00  105
 27  \w     12.00 117.00   1.00    5.00    --   43.13  77.00-180.00  105
 28  \w     62.00 178.00   1.00   20.00    --  107.38  15.00 150.00  116
 29  \w     76.00 140.00   1.00   20.00    --  107.38  77.00  30.00   64
;
_diffrn_measurement_device 'four-circle diffractometer'
_diffrn_measurement_device_type 'SuperNova, Dual, Cu at home/near, Atlas'
_diffrn_measurement_method '\w scans'
_diffrn_orient_matrix_type 'CrysAlisPro convention (1999,Acta A55,543-557)'
_diffrn_orient_matrix_UB_11 -0.0080385000
_diffrn_orient_matrix_UB_12 -0.0945690000
_diffrn_orient_matrix_UB_13 -0.0055801000
_diffrn_orient_matrix_UB_21 0.1257877000
_diffrn_orient_matrix_UB_22 -0.0052380000
_diffrn_orient_matrix_UB_23 -0.0048103000
_diffrn_orient_matrix_UB_31 0.0123387000
_diffrn_orient_matrix_UB_32 -0.0076788000
_diffrn_orient_matrix_UB_33 0.0712267000
_diffrn_radiation_monochromator mirror
_diffrn_radiation_probe x-ray
_diffrn_radiation_type 'Cu K\a'
_diffrn_radiation_wavelength 1.54184
_diffrn_reflns_av_R_equivalents 0.0703
_diffrn_reflns_av_unetI/netI 0.0498
_diffrn_reflns_Laue_measured_fraction_full 0.990
_diffrn_reflns_Laue_measured_fraction_max 0.980
_diffrn_reflns_limit_h_max 15
_diffrn_reflns_limit_h_min -15
_diffrn_reflns_limit_k_max 20
_diffrn_reflns_limit_k_min -19
_diffrn_reflns_limit_l_max 26
_diffrn_reflns_limit_l_min -20
_diffrn_reflns_number 46376
_diffrn_reflns_point_group_measured_fraction_full 0.990
_diffrn_reflns_point_group_measured_fraction_max 0.980
_diffrn_reflns_theta_full 67.684
_diffrn_reflns_theta_max 75.280
_diffrn_reflns_theta_min 4.111
_diffrn_source 'micro-focus sealed X-ray tube'
_diffrn_source_type 'SuperNova (Cu) X-ray Source'
_exptl_absorpt_coefficient_mu 3.198
_exptl_absorpt_correction_T_max 0.872
_exptl_absorpt_correction_T_min 0.648
_exptl_absorpt_correction_type gaussian
_exptl_absorpt_process_details
;
CrysAlisPro 1.171.42.54a (Rigaku Oxford Diffraction, 2022)
Numerical absorption correction based on gaussian integration over
a multifaceted crystal model
Empirical absorption correction using spherical harmonics,
implemented in SCALE3 ABSPACK scaling algorithm.
;
_exptl_crystal_colour orange
_exptl_crystal_colour_primary orange
_exptl_crystal_density_diffrn 1.244
_exptl_crystal_description block
_exptl_crystal_F_000 1680
_exptl_crystal_size_max 0.28
_exptl_crystal_size_mid 0.19
_exptl_crystal_size_min 0.13
_refine_diff_density_max 1.675
_refine_diff_density_min -0.805
_refine_diff_density_rms 0.127
_refine_ls_extinction_method none
_refine_ls_goodness_of_fit_ref 1.124
_refine_ls_hydrogen_treatment constr
_refine_ls_matrix_type full
_refine_ls_number_parameters 526
_refine_ls_number_reflns 8611
_refine_ls_number_restraints 0
_refine_ls_restrained_S_all 1.124
_refine_ls_R_factor_all 0.0910
_refine_ls_R_factor_gt 0.0789
_refine_ls_shift/su_max 0.000
_refine_ls_shift/su_mean 0.000
_refine_ls_structure_factor_coef Fsqd
_refine_ls_weighting_details 'w=1/[\s^2^(Fo^2^)+(0.1297P)^2^+2.7217P] where P=(Fo^2^+2Fc^2^)/3'
_refine_ls_weighting_scheme calc
_refine_ls_wR_factor_gt 0.2116
_refine_ls_wR_factor_ref 0.2232
_reflns_Friedel_coverage 0.000
_reflns_number_gt 7243
_reflns_number_total 8611
_reflns_threshold_expression 'I > 2\s(I)'
_cod_data_source_file d4sc01286k15.cif
_cod_data_source_block 5
_cod_depositor_comments 'Adding full bibliography for 1571567--1571581.cif.'
_cod_database_code 1571569
_nottingham_internal_coll_name FEYLLN
_nottingham_internal_coll_number 17903
_nottingham_internal_coll_client YL/DLK
_nottingham_internal_coll_type custom
_nottingham_internal_coll_frame_method '\w scans'
_nottingham_internal_coll_frame_time '20.00, 5.00'
_nottingham_internal_coll_frame_width 1.00
_nottingham_internal_coll_user pcxyl12
_nottingham_internal_coll_date 06/09/2018
_nottingham_internal_coll_location NOTTS
_nottingham_internal_coll_instrument 'SN, XDA 017-09'
_nottingham_internal_process_date 08/02/2021
_nottingham_internal_process_user pczntc
_nottingham_internal_solution_date 22/07/2022
_nottingham_internal_solution_user pczntc
_nottingham_internal_refinement_date 22/07/2022
_nottingham_internal_refinement_user pczntc
_nottingham_internal_self_archive_date 22/07/2022
_nottingham_internal_self_validation_date 28/07/2022
_nottingham_internal_self_validation_user pczntc
_shelx_shelxl_version_number 2019/2
_chemical_oxdiff_formula 'C52 H50 O4 Fe'
_chemical_oxdiff_usercomment 'FEYLLN1 #17903 IN A FOMBLIN FILM ON A MICROMOUNT FOR YL/DLK'
_shelx_space_group_comment
;
The symmetry employed for this shelxl refinement is uniquely defined
by the following loop, which should always be used as a source of
symmetry information in preference to the above space-group names.
They are only intended as comments.
;
_shelx_estimated_absorpt_t_max 0.681
_shelx_estimated_absorpt_t_min 0.468
_olex2_refinement_description
;
1. Fixed Uiso
 At 1.2 times of:
  All C(H) groups
 At 1.5 times of:
  All C(H,H,H) groups
2.a Aromatic/amide H refined with riding coordinates:
 C3(H3), C4(H4), C5(H5), C9(H9), C11(H11), C18(H18), C20(H20), C27(H27),
 C28(H28), C29(H29), C33(H33), C35(H35), C42(H42), C44(H44)
2.b Idealised Me refined as rotating group:
 C13(H13A,H13B,H13C), C14(H14A,H14B,H14C), C15(H15A,H15B,H15C), C22(H22A,H22B,
 H22C), C23(H23A,H23B,H23C), C24(H24A,H24B,H24C), C37(H37A,H37B,H37C), C38(H38A,
 H38B,H38C), C39(H39A,H39B,H39C), C46(H46A,H46B,H46C), C47(H47A,H47B,H47C),
 C48(H48A,H48B,H48C)
;
_olex2_exptl_crystal_mounting_method 'in fomblin film on a micromount'
_olex2_submission_special_instructions 'No special instructions were received'
_oxdiff_exptl_absorpt_empirical_details
;
Empirical correction (ABSPACK) includes:
- Absorption correction using spherical harmonics
- Frame scaling
;
_oxdiff_exptl_absorpt_empirical_full_max 1.510
_oxdiff_exptl_absorpt_empirical_full_min 0.739

loop_
_space_group_symop_operation_xyz
'x, y, z'
'-x, y+1/2, -z+1/2'
'-x, -y, -z'
'x, -y-1/2, z-1/2'

loop_
_atom_site_label
_atom_site_type_symbol
_atom_site_fract_x
_atom_site_fract_y
_atom_site_fract_z
_atom_site_U_iso_or_equiv
_atom_site_adp_type
_atom_site_occupancy
_atom_site_site_symmetry_order
_atom_site_calc_flag
_atom_site_refinement_flags_posn
_atom_site_refinement_flags_adp
_atom_site_refinement_flags_occupancy
_atom_site_disorder_assembly
_atom_site_disorder_group
Fe1 Fe 0.72486(4) 0.73273(3) 0.37234(2) 0.02569(18) Uani 1 1 d . . . . .
O1 O 0.6898(2) 0.90544(17) 0.40849(12) 0.0416(6) Uani 1 1 d . . . . .
O2 O 0.9655(2) 0.72473(19) 0.39298(12) 0.0404(6) Uani 1 1 d . . . . .
O3 O 0.6927(2) 0.55805(15) 0.40569(13) 0.0425(6) Uani 1 1 d . . . . .
O4 O 0.5371(2) 0.73323(19) 0.28235(12) 0.0426(6) Uani 1 1 d . . . . .
C1 C 0.6551(2) 0.73528(18) 0.46307(14) 0.0243(6) Uani 1 1 d . . . . .
C2 C 0.7234(2) 0.73962(19) 0.51769(15) 0.0253(6) Uani 1 1 d . . . . .
C3 C 0.6798(3) 0.7476(2) 0.57636(15) 0.0284(6) Uani 1 1 d . . . . .
H3 H 0.727894 0.750874 0.611979 0.034 Uiso 1 1 calc R U . . .
C4 C 0.5674(3) 0.7508(2) 0.58349(17) 0.0340(7) Uani 1 1 d . . . . .
H4 H 0.537868 0.756716 0.623558 0.041 Uiso 1 1 calc R U . . .
C5 C 0.4989(3) 0.7451(2) 0.53124(17) 0.0317(7) Uani 1 1 d . . . . .
H5 H 0.421599 0.746420 0.535884 0.038 Uiso 1 1 calc R U . . .
C6 C 0.5399(3) 0.73753(19) 0.47179(15) 0.0267(6) Uani 1 1 d . . . . .
C7 C 0.8464(3) 0.7325(2) 0.51916(15) 0.0325(7) Uani 1 1 d . . . . .
C8 C 0.9141(3) 0.8026(3) 0.51917(16) 0.0421(9) Uani 1 1 d . . . . .
C9 C 1.0284(3) 0.7920(4) 0.51921(18) 0.0554(12) Uani 1 1 d . . . . .
H9 H 1.074667 0.839198 0.518284 0.067 Uiso 1 1 calc R U . . .
C10 C 1.0752(3) 0.7143(4) 0.52056(19) 0.0585(13) Uani 1 1 d . . . . .
C11 C 1.0083(3) 0.6460(4) 0.52660(18) 0.0535(12) Uani 1 1 d . . . . .
H11 H 1.040839 0.592933 0.530880 0.064 Uiso 1 1 calc R U . . .
C12 C 0.8940(3) 0.6534(3) 0.52653(16) 0.0417(9) Uani 1 1 d . . . . .
C13 C 0.8675(4) 0.8886(3) 0.5208(2) 0.0553(11) Uani 1 1 d . . . . .
H13A H 0.897216 0.917538 0.557608 0.083 Uiso 1 1 calc R U . . .
H13B H 0.787223 0.885658 0.522481 0.083 Uiso 1 1 calc R U . . .
H13C H 0.887723 0.918431 0.483251 0.083 Uiso 1 1 calc R U . . .
C14 C 1.1982(4) 0.7043(6) 0.5145(3) 0.088(2) Uani 1 1 d . . . . .
H14A H 1.226611 0.665875 0.546262 0.132 Uiso 1 1 calc R U . . .
H14B H 1.234166 0.758009 0.520086 0.132 Uiso 1 1 calc R U . . .
H14C H 1.213306 0.682673 0.473107 0.132 Uiso 1 1 calc R U . . .
C15 C 0.8265(4) 0.5781(3) 0.5370(2) 0.0538(11) Uani 1 1 d . . . . .
H15A H 0.849591 0.534018 0.509164 0.081 Uiso 1 1 calc R U . . .
H15B H 0.748688 0.590735 0.528482 0.081 Uiso 1 1 calc R U . . .
H15C H 0.836917 0.560077 0.580292 0.081 Uiso 1 1 calc R U . . .
C16 C 0.4521(2) 0.7315(2) 0.42109(15) 0.0281(6) Uani 1 1 d . . . . .
C17 C 0.4085(3) 0.6541(2) 0.40353(16) 0.0328(7) Uani 1 1 d . . . . .
C18 C 0.3234(3) 0.6500(2) 0.35900(16) 0.0363(7) Uani 1 1 d . . . . .
H18 H 0.296846 0.597445 0.345907 0.044 Uiso 1 1 calc R U . . .
C19 C 0.2755(3) 0.7211(3) 0.33285(16) 0.0383(8) Uani 1 1 d . . . . .
C20 C 0.3152(3) 0.7961(3) 0.35361(17) 0.0393(8) Uani 1 1 d . . . . .
H20 H 0.281925 0.844965 0.337544 0.047 Uiso 1 1 calc R U . . .
C21 C 0.4019(3) 0.8033(2) 0.39717(17) 0.0353(7) Uani 1 1 d . . . . .
C22 C 0.4456(3) 0.5756(3) 0.4347(2) 0.0473(9) Uani 1 1 d . . . . .
H22A H 0.507047 0.587329 0.463943 0.071 Uiso 1 1 calc R U . . .
H22B H 0.469356 0.536353 0.403202 0.071 Uiso 1 1 calc R U . . .
H22C H 0.384516 0.551819 0.457207 0.071 Uiso 1 1 calc R U . . .
C23 C 0.1802(3) 0.7159(3) 0.28699(18) 0.0472(10) Uani 1 1 d . . . . .
H23A H 0.185847 0.760178 0.256251 0.071 Uiso 1 1 calc R U . . .
H23B H 0.111350 0.721830 0.308881 0.071 Uiso 1 1 calc R U . . .
H23C H 0.181171 0.662389 0.265870 0.071 Uiso 1 1 calc R U . . .
C24 C 0.4347(4) 0.8895(3) 0.4193(3) 0.0543(11) Uani 1 1 d . . . . .
H24A H 0.492322 0.885281 0.452120 0.081 Uiso 1 1 calc R U . . .
H24B H 0.370485 0.917532 0.435670 0.081 Uiso 1 1 calc R U . . .
H24C H 0.462489 0.921162 0.384345 0.081 Uiso 1 1 calc R U . . .
C25 C 0.8091(2) 0.73517(19) 0.28504(14) 0.0244(6) Uani 1 1 d . . . . .
C26 C 0.8401(2) 0.66150(19) 0.25429(14) 0.0265(6) Uani 1 1 d . . . . .
C27 C 0.9078(3) 0.6642(2) 0.20306(15) 0.0299(6) Uani 1 1 d . . . . .
H27 H 0.927420 0.613989 0.183542 0.036 Uiso 1 1 calc R U . . .
C28 C 0.9468(3) 0.7374(2) 0.18013(16) 0.0306(7) Uani 1 1 d . . . . .
H28 H 0.994292 0.738084 0.145996 0.037 Uiso 1 1 calc R U . . .
C29 C 0.9150(3) 0.8099(2) 0.20810(15) 0.0299(6) Uani 1 1 d . . . . .
H29 H 0.939568 0.860965 0.191897 0.036 Uiso 1 1 calc R U . . .
C30 C 0.8478(3) 0.81045(19) 0.25957(14) 0.0268(6) Uani 1 1 d . . . . .
C31 C 0.7994(3) 0.57652(19) 0.27069(14) 0.0280(6) Uani 1 1 d . . . . .
C32 C 0.8645(3) 0.5224(2) 0.30705(16) 0.0337(7) Uani 1 1 d . . . . .
C33 C 0.8209(3) 0.4453(2) 0.32229(17) 0.0367(7) Uani 1 1 d . . . . .
H33 H 0.864149 0.408959 0.347641 0.044 Uiso 1 1 calc R U . . .
C34 C 0.7174(3) 0.4202(2) 0.30181(17) 0.0367(7) Uani 1 1 d . . . . .
C35 C 0.6585(3) 0.4721(2) 0.26112(17) 0.0354(7) Uani 1 1 d . . . . .
H35 H 0.589362 0.454429 0.244167 0.042 Uiso 1 1 calc R U . . .
C36 C 0.6986(3) 0.5492(2) 0.24478(15) 0.0314(7) Uani 1 1 d . . . . .
C37 C 0.9789(3) 0.5442(3) 0.3302(2) 0.0461(9) Uani 1 1 d . . . . .
H37A H 0.990582 0.523896 0.372793 0.069 Uiso 1 1 calc R U . . .
H37B H 0.988035 0.604286 0.329623 0.069 Uiso 1 1 calc R U . . .
H37C H 1.032641 0.518761 0.303241 0.069 Uiso 1 1 calc R U . . .
C38 C 0.6677(4) 0.3407(2) 0.3230(2) 0.0476(9) Uani 1 1 d . . . . .
H38A H 0.612573 0.352300 0.353980 0.071 Uiso 1 1 calc R U . . .
H38B H 0.725466 0.305452 0.341538 0.071 Uiso 1 1 calc R U . . .
H38C H 0.632622 0.312376 0.287303 0.071 Uiso 1 1 calc R U . . .
C39 C 0.6373(3) 0.5981(2) 0.19549(18) 0.0392(8) Uani 1 1 d . . . . .
H39A H 0.643659 0.657080 0.205023 0.059 Uiso 1 1 calc R U . . .
H39B H 0.559628 0.582096 0.194297 0.059 Uiso 1 1 calc R U . . .
H39C H 0.668696 0.587149 0.154969 0.059 Uiso 1 1 calc R U . . .
C40 C 0.8190(3) 0.8941(2) 0.28305(15) 0.0303(6) Uani 1 1 d . . . . .
C41 C 0.7211(3) 0.9315(2) 0.26077(17) 0.0349(7) Uani 1 1 d . . . . .
C42 C 0.6921(4) 1.0081(2) 0.28440(19) 0.0432(9) Uani 1 1 d . . . . .
H42 H 0.625890 1.033516 0.269647 0.052 Uiso 1 1 calc R U . . .
C43 C 0.7574(4) 1.0481(2) 0.3289(2) 0.0492(10) Uani 1 1 d . . . . .
C44 C 0.8579(4) 1.0145(2) 0.34553(19) 0.0451(9) Uani 1 1 d . . . . .
H44 H 0.905468 1.044034 0.373478 0.054 Uiso 1 1 calc R U . . .
C45 C 0.8924(3) 0.9381(2) 0.32258(16) 0.0366(7) Uani 1 1 d . . . . .
C46 C 0.6509(3) 0.8925(2) 0.20947(18) 0.0413(8) Uani 1 1 d . . . . .
H46A H 0.578578 0.919172 0.207364 0.062 Uiso 1 1 calc R U . . .
H46B H 0.641886 0.833578 0.218117 0.062 Uiso 1 1 calc R U . . .
H46C H 0.686614 0.899423 0.169683 0.062 Uiso 1 1 calc R U . . .
C47 C 0.7191(5) 1.1269(3) 0.3586(3) 0.0675(14) Uani 1 1 d . . . . .
H47A H 0.683157 1.113992 0.397523 0.101 Uiso 1 1 calc R U . . .
H47B H 0.666764 1.155081 0.330226 0.101 Uiso 1 1 calc R U . . .
H47C H 0.782427 1.162906 0.367428 0.101 Uiso 1 1 calc R U . . .
C48 C 1.0058(3) 0.9073(3) 0.34050(19) 0.0452(9) Uani 1 1 d . . . . .
H48A H 1.010451 0.848188 0.331523 0.068 Uiso 1 1 calc R U . . .
H48B H 1.020335 0.916604 0.385024 0.068 Uiso 1 1 calc R U . . .
H48C H 1.060292 0.937076 0.316636 0.068 Uiso 1 1 calc R U . . .
C49 C 0.7091(3) 0.8410(2) 0.38997(15) 0.0304(6) Uani 1 1 d . . . . .
C50 C 0.8721(3) 0.7294(2) 0.39019(15) 0.0311(7) Uani 1 1 d . . . . .
C51 C 0.7077(3) 0.6241(2) 0.38925(15) 0.0347(7) Uani 1 1 d . . . . .
C52 C 0.6048(3) 0.7329(2) 0.31976(16) 0.0325(7) Uani 1 1 d . . . . .

loop_
_atom_site_aniso_label
_atom_site_aniso_U_11
_atom_site_aniso_U_22
_atom_site_aniso_U_33
_atom_site_aniso_U_23
_atom_site_aniso_U_13
_atom_site_aniso_U_12
Fe1 0.0268(3) 0.0283(3) 0.0218(3) 0.00005(17) -0.00127(18) -0.00079(17)
O1 0.0518(15) 0.0364(14) 0.0373(13) -0.0018(11) 0.0119(11) -0.0010(11)
O2 0.0275(12) 0.0641(18) 0.0296(12) -0.0033(11) 0.0006(9) 0.0002(10)
O3 0.0625(16) 0.0241(12) 0.0420(14) 0.0051(10) 0.0189(12) -0.0009(11)
O4 0.0325(13) 0.0663(19) 0.0287(13) -0.0003(11) -0.0030(10) 0.0019(11)
C1 0.0251(14) 0.0279(15) 0.0198(14) -0.0017(10) 0.0001(11) -0.0007(10)
C2 0.0243(14) 0.0292(15) 0.0219(14) -0.0009(11) -0.0036(11) -0.0008(10)
C3 0.0274(15) 0.0355(16) 0.0220(15) -0.0006(12) -0.0026(11) -0.0031(12)
C4 0.0268(15) 0.050(2) 0.0254(16) -0.0032(14) 0.0013(12) -0.0015(13)
C5 0.0223(14) 0.0403(17) 0.0323(17) -0.0018(13) -0.0013(12) -0.0013(12)
C6 0.0261(14) 0.0284(15) 0.0254(15) -0.0016(11) -0.0036(11) -0.0024(11)
C7 0.0267(15) 0.050(2) 0.0204(15) -0.0007(13) -0.0007(11) -0.0010(13)
C8 0.0368(18) 0.063(2) 0.0267(16) -0.0010(16) -0.0014(13) -0.0136(17)
C9 0.041(2) 0.099(4) 0.0268(18) -0.006(2) 0.0019(15) -0.025(2)
C10 0.0312(19) 0.115(4) 0.0294(19) -0.013(2) 0.0015(14) 0.006(2)
C11 0.0357(19) 0.094(4) 0.0304(18) -0.008(2) -0.0033(14) 0.019(2)
C12 0.0336(17) 0.067(3) 0.0246(16) -0.0018(15) -0.0026(13) 0.0132(16)
C13 0.064(3) 0.058(3) 0.044(2) -0.0015(19) -0.0046(19) -0.030(2)
C14 0.032(2) 0.182(7) 0.049(3) -0.028(4) 0.0026(19) 0.005(3)
C15 0.058(2) 0.052(2) 0.051(2) 0.0028(19) -0.0068(19) 0.021(2)
C16 0.0228(13) 0.0358(17) 0.0256(15) -0.0003(12) -0.0019(11) 0.0004(11)
C17 0.0259(14) 0.0381(18) 0.0345(17) -0.0051(13) 0.0006(12) -0.0026(12)
C18 0.0305(15) 0.045(2) 0.0332(17) -0.0084(14) -0.0003(13) -0.0055(13)
C19 0.0264(15) 0.063(2) 0.0249(16) -0.0018(15) -0.0013(12) -0.0024(14)
C20 0.0303(16) 0.049(2) 0.0377(18) 0.0096(16) -0.0042(13) 0.0045(14)
C21 0.0294(15) 0.0420(19) 0.0342(17) 0.0020(14) -0.0032(13) 0.0008(13)
C22 0.0412(19) 0.0362(19) 0.064(3) 0.0035(18) -0.0074(17) -0.0069(15)
C23 0.0284(16) 0.082(3) 0.0310(18) -0.0041(18) -0.0032(14) -0.0040(17)
C24 0.045(2) 0.039(2) 0.078(3) -0.002(2) -0.016(2) 0.0057(16)
C25 0.0259(14) 0.0291(15) 0.0181(13) 0.0001(11) 0.0001(10) -0.0001(10)
C26 0.0292(14) 0.0238(14) 0.0262(14) 0.0030(11) -0.0041(11) 0.0002(11)
C27 0.0303(14) 0.0310(16) 0.0281(15) -0.0042(12) -0.0015(12) 0.0030(12)
C28 0.0290(15) 0.0380(17) 0.0247(15) 0.0009(12) -0.0014(12) -0.0003(12)
C29 0.0297(14) 0.0311(16) 0.0286(15) 0.0020(12) -0.0016(12) -0.0043(12)
C30 0.0322(14) 0.0247(15) 0.0232(14) 0.0004(11) -0.0033(11) -0.0006(11)
C31 0.0345(15) 0.0239(14) 0.0256(14) 0.0000(11) 0.0012(12) 0.0025(11)
C32 0.0352(16) 0.0325(17) 0.0334(16) 0.0019(13) 0.0028(13) 0.0089(13)
C33 0.0482(19) 0.0280(16) 0.0342(17) 0.0060(13) 0.0041(14) 0.0109(14)
C34 0.0494(19) 0.0250(15) 0.0363(18) 0.0014(13) 0.0079(15) 0.0036(13)
C35 0.0434(18) 0.0257(16) 0.0369(18) 0.0009(13) -0.0004(14) -0.0047(13)
C36 0.0396(16) 0.0255(15) 0.0290(15) 0.0019(12) 0.0014(13) 0.0004(12)
C37 0.0392(19) 0.040(2) 0.058(2) 0.0082(17) -0.0057(17) 0.0082(15)
C38 0.062(2) 0.0298(18) 0.052(2) 0.0062(16) 0.0075(18) -0.0022(16)
C39 0.0432(18) 0.0337(18) 0.0398(19) 0.0058(14) -0.0114(15) -0.0067(14)
C40 0.0414(17) 0.0221(14) 0.0277(15) 0.0006(11) 0.0073(12) -0.0066(12)
C41 0.0457(18) 0.0255(15) 0.0340(17) 0.0023(13) 0.0071(14) 0.0000(13)
C42 0.059(2) 0.0268(17) 0.045(2) 0.0041(15) 0.0174(17) 0.0057(15)
C43 0.073(3) 0.0245(17) 0.052(2) -0.0051(15) 0.021(2) -0.0070(17)
C44 0.061(2) 0.0313(18) 0.044(2) -0.0104(15) 0.0142(17) -0.0176(16)
C45 0.0482(19) 0.0293(17) 0.0328(17) -0.0013(13) 0.0081(14) -0.0139(14)
C46 0.0451(19) 0.0377(18) 0.0409(19) 0.0002(15) -0.0032(15) 0.0071(15)
C47 0.098(4) 0.031(2) 0.076(3) -0.013(2) 0.030(3) 0.000(2)
C48 0.048(2) 0.044(2) 0.044(2) -0.0067(16) -0.0027(16) -0.0173(16)
C49 0.0332(15) 0.0289(16) 0.0293(15) -0.0001(13) 0.0021(12) -0.0031(12)
C50 0.0331(17) 0.0401(18) 0.0200(14) -0.0020(12) 0.0008(12) -0.0026(12)
C51 0.0324(16) 0.046(2) 0.0257(15) -0.0050(14) 0.0023(12) 0.0021(13)
C52 0.0304(16) 0.0388(18) 0.0284(16) -0.0006(13) 0.0025(13) -0.0007(12)

loop_
_atom_type_symbol
_atom_type_description
_atom_type_scat_dispersion_real
_atom_type_scat_dispersion_imag
_atom_type_scat_source
C C 0.0181 0.0091 'International Tables Vol C Tables 4.2.6.8 and 6.1.1.4'
H H 0.0000 0.0000 'International Tables Vol C Tables 4.2.6.8 and 6.1.1.4'
Fe Fe -1.1336 3.1974 'International Tables Vol C Tables 4.2.6.8 and 6.1.1.4'
O O 0.0492 0.0322 'International Tables Vol C Tables 4.2.6.8 and 6.1.1.4'

loop_
_exptl_crystal_face_index_h
_exptl_crystal_face_index_k
_exptl_crystal_face_index_l
_exptl_crystal_face_perp_dist
-1 1 14 0.1146
0 -2 -14 0.1213
2 6 11 0.1012
5 0 -11 0.0824
7 -1 7 0.0738
2 -10 -4 0.0631
-5 8 -1 0.0736
0 2 14 0.1133
8 -1 -2 0.0541
2 10 1 0.1066
7 5 -1 0.0820
-7 -5 3 0.0501
7 4 2 0.0839
5 -8 2 0.0815
-7 -4 1 0.0492

loop_
_geom_angle_atom_site_label_1
_geom_angle_atom_site_label_2
_geom_angle_atom_site_label_3
_geom_angle
_geom_angle_site_symmetry_1
_geom_angle_site_symmetry_3
_geom_angle_publ_flag
C1 Fe1 C25 174.58(11) . . ?
C49 Fe1 C1 75.13(13) . . ?
C49 Fe1 C25 102.74(13) . . ?
C49 Fe1 C50 95.47(15) . . ?
C49 Fe1 C51 152.64(15) . . ?
C49 Fe1 C52 92.31(15) . . ?
C50 Fe1 C1 103.00(13) . . ?
C50 Fe1 C25 72.10(13) . . ?
C51 Fe1 C1 77.60(13) . . ?
C51 Fe1 C25 104.62(13) . . ?
C51 Fe1 C50 92.75(15) . . ?
C51 Fe1 C52 91.77(16) . . ?
C52 Fe1 C1 103.35(13) . . ?
C52 Fe1 C25 81.63(13) . . ?
C52 Fe1 C50 153.63(15) . . ?
C2 C1 Fe1 120.9(2) . . ?
C2 C1 C6 116.3(3) . . ?
C6 C1 Fe1 122.7(2) . . ?
C1 C2 C7 124.7(3) . . ?
C3 C2 C1 121.7(3) . . ?
C3 C2 C7 113.5(3) . . ?
C2 C3 H3 119.5 . . ?
C4 C3 C2 120.9(3) . . ?
C4 C3 H3 119.5 . . ?
C3 C4 H4 120.7 . . ?
C5 C4 C3 118.6(3) . . ?
C5 C4 H4 120.7 . . ?
C4 C5 H5 119.0 . . ?
C4 C5 C6 121.9(3) . . ?
C6 C5 H5 119.0 . . ?
C1 C6 C16 125.6(3) . . ?
C5 C6 C1 120.6(3) . . ?
C5 C6 C16 113.8(3) . . ?
C8 C7 C2 121.6(3) . . ?
C8 C7 C12 119.7(3) . . ?
C12 C7 C2 118.4(3) . . ?
C7 C8 C13 121.8(3) . . ?
C9 C8 C7 118.9(4) . . ?
C9 C8 C13 119.2(4) . . ?
C8 C9 H9 119.4 . . ?
C10 C9 C8 121.3(5) . . ?
C10 C9 H9 119.4 . . ?
C9 C10 C14 120.1(6) . . ?
C11 C10 C9 119.3(4) . . ?
C11 C10 C14 120.6(6) . . ?
C10 C11 H11 119.3 . . ?
C10 C11 C12 121.4(5) . . ?
C12 C11 H11 119.3 . . ?
C7 C12 C15 122.3(3) . . ?
C11 C12 C7 118.9(4) . . ?
C11 C12 C15 118.8(4) . . ?
C8 C13 H13A 109.5 . . ?
C8 C13 H13B 109.5 . . ?
C8 C13 H13C 109.5 . . ?
H13A C13 H13B 109.5 . . ?
H13A C13 H13C 109.5 . . ?
H13B C13 H13C 109.5 . . ?
C10 C14 H14A 109.5 . . ?
C10 C14 H14B 109.5 . . ?
C10 C14 H14C 109.5 . . ?
H14A C14 H14B 109.5 . . ?
H14A C14 H14C 109.5 . . ?
H14B C14 H14C 109.5 . . ?
C12 C15 H15A 109.5 . . ?
C12 C15 H15B 109.5 . . ?
C12 C15 H15C 109.5 . . ?
H15A C15 H15B 109.5 . . ?
H15A C15 H15C 109.5 . . ?
H15B C15 H15C 109.5 . . ?
C17 C16 C6 120.2(3) . . ?
C21 C16 C6 120.1(3) . . ?
C21 C16 C17 119.0(3) . . ?
C16 C17 C22 122.1(3) . . ?
C18 C17 C16 119.5(3) . . ?
C18 C17 C22 118.2(3) . . ?
C17 C18 H18 119.1 . . ?
C17 C18 C19 121.9(3) . . ?
C19 C18 H18 119.1 . . ?
C18 C19 C23 121.4(4) . . ?
C20 C19 C18 117.4(3) . . ?
C20 C19 C23 121.1(4) . . ?
C19 C20 H20 118.6 . . ?
C19 C20 C21 122.8(4) . . ?
C21 C20 H20 118.6 . . ?
C16 C21 C24 122.6(3) . . ?
C20 C21 C16 119.2(3) . . ?
C20 C21 C24 118.1(3) . . ?
C17 C22 H22A 109.5 . . ?
C17 C22 H22B 109.5 . . ?
C17 C22 H22C 109.5 . . ?
H22A C22 H22B 109.5 . . ?
H22A C22 H22C 109.5 . . ?
H22B C22 H22C 109.5 . . ?
C19 C23 H23A 109.5 . . ?
C19 C23 H23B 109.5 . . ?
C19 C23 H23C 109.5 . . ?
H23A C23 H23B 109.5 . . ?
H23A C23 H23C 109.5 . . ?
H23B C23 H23C 109.5 . . ?
C21 C24 H24A 109.5 . . ?
C21 C24 H24B 109.5 . . ?
C21 C24 H24C 109.5 . . ?
H24A C24 H24B 109.5 . . ?
H24A C24 H24C 109.5 . . ?
H24B C24 H24C 109.5 . . ?
C26 C25 Fe1 121.8(2) . . ?
C26 C25 C30 116.4(3) . . ?
C30 C25 Fe1 121.4(2) . . ?
C25 C26 C31 124.3(3) . . ?
C27 C26 C25 120.9(3) . . ?
C27 C26 C31 114.8(3) . . ?
C26 C27 H27 119.0 . . ?
C28 C27 C26 121.9(3) . . ?
C28 C27 H27 119.0 . . ?
C27 C28 H28 120.9 . . ?
C27 C28 C29 118.2(3) . . ?
C29 C28 H28 120.9 . . ?
C28 C29 H29 119.0 . . ?
C28 C29 C30 122.0(3) . . ?
C30 C29 H29 119.0 . . ?
C25 C30 C40 124.3(3) . . ?
C29 C30 C25 120.6(3) . . ?
C29 C30 C40 115.1(3) . . ?
C32 C31 C26 121.1(3) . . ?
C36 C31 C26 119.0(3) . . ?
C36 C31 C32 119.7(3) . . ?
C31 C32 C37 122.5(3) . . ?
C33 C32 C31 118.5(3) . . ?
C33 C32 C37 119.1(3) . . ?
C32 C33 H33 118.8 . . ?
C34 C33 C32 122.4(3) . . ?
C34 C33 H33 118.8 . . ?
C33 C34 C35 117.8(3) . . ?
C33 C34 C38 121.9(3) . . ?
C35 C34 C38 120.3(4) . . ?
C34 C35 H35 119.2 . . ?
C36 C35 C34 121.6(3) . . ?
C36 C35 H35 119.2 . . ?
C31 C36 C39 121.4(3) . . ?
C35 C36 C31 119.5(3) . . ?
C35 C36 C39 118.9(3) . . ?
C32 C37 H37A 109.5 . . ?
C32 C37 H37B 109.5 . . ?
C32 C37 H37C 109.5 . . ?
H37A C37 H37B 109.5 . . ?
H37A C37 H37C 109.5 . . ?
H37B C37 H37C 109.5 . . ?
C34 C38 H38A 109.5 . . ?
C34 C38 H38B 109.5 . . ?
C34 C38 H38C 109.5 . . ?
H38A C38 H38B 109.5 . . ?
H38A C38 H38C 109.5 . . ?
H38B C38 H38C 109.5 . . ?
C36 C39 H39A 109.5 . . ?
C36 C39 H39B 109.5 . . ?
C36 C39 H39C 109.5 . . ?
H39A C39 H39B 109.5 . . ?
H39A C39 H39C 109.5 . . ?
H39B C39 H39C 109.5 . . ?
C41 C40 C30 118.9(3) . . ?
C41 C40 C45 120.0(3) . . ?
C45 C40 C30 120.9(3) . . ?
C40 C41 C46 121.3(3) . . ?
C42 C41 C40 118.9(4) . . ?
C42 C41 C46 119.7(3) . . ?
C41 C42 H42 119.2 . . ?
C43 C42 C41 121.6(4) . . ?
C43 C42 H42 119.2 . . ?
C42 C43 C47 120.7(5) . . ?
C44 C43 C42 118.6(4) . . ?
C44 C43 C47 120.6(4) . . ?
C43 C44 H44 118.9 . . ?
C43 C44 C45 122.2(4) . . ?
C45 C44 H44 118.9 . . ?
C40 C45 C48 123.0(3) . . ?
C44 C45 C40 117.9(4) . . ?
C44 C45 C48 119.1(3) . . ?
C41 C46 H46A 109.5 . . ?
C41 C46 H46B 109.5 . . ?
C41 C46 H46C 109.5 . . ?
H46A C46 H46B 109.5 . . ?
H46A C46 H46C 109.5 . . ?
H46B C46 H46C 109.5 . . ?
C43 C47 H47A 109.5 . . ?
C43 C47 H47B 109.5 . . ?
C43 C47 H47C 109.5 . . ?
H47A C47 H47B 109.5 . . ?
H47A C47 H47C 109.5 . . ?
H47B C47 H47C 109.5 . . ?
C45 C48 H48A 109.5 . . ?
C45 C48 H48B 109.5 . . ?
C45 C48 H48C 109.5 . . ?
H48A C48 H48B 109.5 . . ?
H48A C48 H48C 109.5 . . ?
H48B C48 H48C 109.5 . . ?
O1 C49 Fe1 169.5(3) . . ?
O2 C50 Fe1 170.6(3) . . ?
O3 C51 Fe1 172.9(3) . . ?
O4 C52 Fe1 173.2(3) . . ?

loop_
_geom_bond_atom_site_label_1
_geom_bond_atom_site_label_2
_geom_bond_distance
_geom_bond_site_symmetry_2
_geom_bond_publ_flag
Fe1 C1 2.156(3) . ?
Fe1 C25 2.171(3) . ?
Fe1 C49 1.808(3) . ?
Fe1 C50 1.821(3) . ?
Fe1 C51 1.812(4) . ?
Fe1 C52 1.817(4) . ?
O1 C49 1.145(4) . ?
O2 C50 1.138(4) . ?
O3 C51 1.145(5) . ?
O4 C52 1.132(5) . ?
C1 C2 1.418(4) . ?
C1 C6 1.421(4) . ?
C2 C3 1.392(5) . ?
C2 C7 1.500(4) . ?
C3 H3 0.9500 . ?
C3 C4 1.383(5) . ?
C4 H4 0.9500 . ?
C4 C5 1.379(5) . ?
C5 H5 0.9500 . ?
C5 C6 1.394(5) . ?
C6 C16 1.504(4) . ?
C7 C8 1.404(5) . ?
C7 C12 1.414(6) . ?
C8 C9 1.401(6) . ?
C8 C13 1.505(7) . ?
C9 H9 0.9500 . ?
C9 C10 1.384(9) . ?
C10 C11 1.383(8) . ?
C10 C14 1.515(6) . ?
C11 H11 0.9500 . ?
C11 C12 1.397(5) . ?
C12 C15 1.493(7) . ?
C13 H13A 0.9800 . ?
C13 H13B 0.9800 . ?
C13 H13C 0.9800 . ?
C14 H14A 0.9800 . ?
C14 H14B 0.9800 . ?
C14 H14C 0.9800 . ?
C15 H15A 0.9800 . ?
C15 H15B 0.9800 . ?
C15 H15C 0.9800 . ?
C16 C17 1.410(5) . ?
C16 C21 1.403(5) . ?
C17 C18 1.389(5) . ?
C17 C22 1.500(5) . ?
C18 H18 0.9500 . ?
C18 C19 1.401(6) . ?
C19 C20 1.377(6) . ?
C19 C23 1.499(5) . ?
C20 H20 0.9500 . ?
C20 C21 1.393(5) . ?
C21 C24 1.527(6) . ?
C22 H22A 0.9800 . ?
C22 H22B 0.9800 . ?
C22 H22C 0.9800 . ?
C23 H23A 0.9800 . ?
C23 H23B 0.9800 . ?
C23 H23C 0.9800 . ?
C24 H24A 0.9800 . ?
C24 H24B 0.9800 . ?
C24 H24C 0.9800 . ?
C25 C26 1.423(4) . ?
C25 C30 1.425(4) . ?
C26 C27 1.399(5) . ?
C26 C31 1.510(4) . ?
C27 H27 0.9500 . ?
C27 C28 1.377(5) . ?
C28 H28 0.9500 . ?
C28 C29 1.382(5) . ?
C29 H29 0.9500 . ?
C29 C30 1.399(5) . ?
C30 C40 1.493(4) . ?
C31 C32 1.403(4) . ?
C31 C36 1.402(5) . ?
C32 C33 1.401(5) . ?
C32 C37 1.505(5) . ?
C33 H33 0.9500 . ?
C33 C34 1.381(6) . ?
C34 C35 1.395(5) . ?
C34 C38 1.502(5) . ?
C35 H35 0.9500 . ?
C35 C36 1.391(5) . ?
C36 C39 1.502(5) . ?
C37 H37A 0.9800 . ?
C37 H37B 0.9800 . ?
C37 H37C 0.9800 . ?
C38 H38A 0.9800 . ?
C38 H38B 0.9800 . ?
C38 H38C 0.9800 . ?
C39 H39A 0.9800 . ?
C39 H39B 0.9800 . ?
C39 H39C 0.9800 . ?
C40 C41 1.406(5) . ?
C40 C45 1.408(5) . ?
C41 C42 1.392(5) . ?
C41 C46 1.511(5) . ?
C42 H42 0.9500 . ?
C42 C43 1.385(7) . ?
C43 C44 1.374(7) . ?
C43 C47 1.511(6) . ?
C44 H44 0.9500 . ?
C44 C45 1.404(5) . ?
C45 C48 1.504(6) . ?
C46 H46A 0.9800 . ?
C46 H46B 0.9800 . ?
C46 H46C 0.9800 . ?
C47 H47A 0.9800 . ?
C47 H47B 0.9800 . ?
C47 H47C 0.9800 . ?
C48 H48A 0.9800 . ?
C48 H48B 0.9800 . ?
C48 H48C 0.9800 . ?

loop_
_geom_torsion_atom_site_label_1
_geom_torsion_atom_site_label_2
_geom_torsion_atom_site_label_3
_geom_torsion_atom_site_label_4
_geom_torsion
_geom_torsion_site_symmetry_1
_geom_torsion_site_symmetry_2
_geom_torsion_site_symmetry_3
_geom_torsion_site_symmetry_4
_geom_torsion_publ_flag
Fe1 C1 C2 C3 175.1(2) . . . . ?
Fe1 C1 C2 C7 -7.8(4) . . . . ?
Fe1 C1 C6 C5 -175.4(2) . . . . ?
Fe1 C1 C6 C16 5.3(4) . . . . ?
Fe1 C25 C26 C27 -170.8(2) . . . . ?
Fe1 C25 C26 C31 12.8(4) . . . . ?
Fe1 C25 C30 C29 171.0(2) . . . . ?
Fe1 C25 C30 C40 -10.8(4) . . . . ?
C1 Fe1 C49 O1 -11.4(17) . . . . ?
C1 C2 C3 C4 0.6(5) . . . . ?
C1 C2 C7 C8 95.7(4) . . . . ?
C1 C2 C7 C12 -90.2(4) . . . . ?
C1 C6 C16 C17 91.0(4) . . . . ?
C1 C6 C16 C21 -98.1(4) . . . . ?
C2 C1 C6 C5 1.1(4) . . . . ?
C2 C1 C6 C16 -178.3(3) . . . . ?
C2 C3 C4 C5 0.6(5) . . . . ?
C2 C7 C8 C9 -178.6(3) . . . . ?
C2 C7 C8 C13 2.9(5) . . . . ?
C2 C7 C12 C11 178.6(3) . . . . ?
C2 C7 C12 C15 -4.1(5) . . . . ?
C3 C2 C7 C8 -86.9(4) . . . . ?
C3 C2 C7 C12 87.1(4) . . . . ?
C3 C4 C5 C6 -0.9(6) . . . . ?
C4 C5 C6 C1 0.1(5) . . . . ?
C4 C5 C6 C16 179.5(3) . . . . ?
C5 C6 C16 C17 -88.4(4) . . . . ?
C5 C6 C16 C21 82.4(4) . . . . ?
C6 C1 C2 C3 -1.5(5) . . . . ?
C6 C1 C2 C7 175.7(3) . . . . ?
C6 C16 C17 C18 176.5(3) . . . . ?
C6 C16 C17 C22 1.0(5) . . . . ?
C6 C16 C21 C20 -175.2(3) . . . . ?
C6 C16 C21 C24 1.7(5) . . . . ?
C7 C2 C3 C4 -176.8(3) . . . . ?
C7 C8 C9 C10 -1.4(6) . . . . ?
C8 C7 C12 C11 -7.2(5) . . . . ?
C8 C7 C12 C15 170.1(3) . . . . ?
C8 C9 C10 C11 -4.8(6) . . . . ?
C8 C9 C10 C14 174.2(4) . . . . ?
C9 C10 C11 C12 5.0(6) . . . . ?
C10 C11 C12 C7 1.0(6) . . . . ?
C10 C11 C12 C15 -176.4(4) . . . . ?
C12 C7 C8 C9 7.4(5) . . . . ?
C12 C7 C8 C13 -171.0(3) . . . . ?
C13 C8 C9 C10 177.1(4) . . . . ?
C14 C10 C11 C12 -174.0(4) . . . . ?
C16 C17 C18 C19 -3.1(5) . . . . ?
C17 C16 C21 C20 -4.3(5) . . . . ?
C17 C16 C21 C24 172.6(4) . . . . ?
C17 C18 C19 C20 -0.9(5) . . . . ?
C17 C18 C19 C23 -177.1(3) . . . . ?
C18 C19 C20 C21 2.3(5) . . . . ?
C19 C20 C21 C16 0.3(6) . . . . ?
C19 C20 C21 C24 -176.8(4) . . . . ?
C21 C16 C17 C18 5.6(5) . . . . ?
C21 C16 C17 C22 -169.9(3) . . . . ?
C22 C17 C18 C19 172.6(3) . . . . ?
C23 C19 C20 C21 178.6(3) . . . . ?
C25 Fe1 C49 O1 173.7(17) . . . . ?
C25 C26 C27 C28 -0.3(5) . . . . ?
C25 C26 C31 C32 -100.4(4) . . . . ?
C25 C26 C31 C36 84.8(4) . . . . ?
C25 C30 C40 C41 -85.4(4) . . . . ?
C25 C30 C40 C45 100.1(4) . . . . ?
C26 C25 C30 C29 -1.7(4) . . . . ?
C26 C25 C30 C40 176.4(3) . . . . ?
C26 C27 C28 C29 -1.7(5) . . . . ?
C26 C31 C32 C33 178.1(3) . . . . ?
C26 C31 C32 C37 -1.8(5) . . . . ?
C26 C31 C36 C35 -177.9(3) . . . . ?
C26 C31 C36 C39 7.5(5) . . . . ?
C27 C26 C31 C32 83.0(4) . . . . ?
C27 C26 C31 C36 -91.8(4) . . . . ?
C27 C28 C29 C30 1.9(5) . . . . ?
C28 C29 C30 C25 -0.2(5) . . . . ?
C28 C29 C30 C40 -178.5(3) . . . . ?
C29 C30 C40 C41 92.9(4) . . . . ?
C29 C30 C40 C45 -81.6(4) . . . . ?
C30 C25 C26 C27 2.0(4) . . . . ?
C30 C25 C26 C31 -174.4(3) . . . . ?
C30 C40 C41 C42 177.6(3) . . . . ?
C30 C40 C41 C46 -5.9(5) . . . . ?
C30 C40 C45 C44 -176.8(3) . . . . ?
C30 C40 C45 C48 3.9(5) . . . . ?
C31 C26 C27 C28 176.4(3) . . . . ?
C31 C32 C33 C34 1.3(5) . . . . ?
C32 C31 C36 C35 7.3(5) . . . . ?
C32 C31 C36 C39 -167.3(3) . . . . ?
C32 C33 C34 C35 4.4(5) . . . . ?
C32 C33 C34 C38 -174.5(3) . . . . ?
C33 C34 C35 C36 -4.4(5) . . . . ?
C34 C35 C36 C31 -1.4(5) . . . . ?
C34 C35 C36 C39 173.3(3) . . . . ?
C36 C31 C32 C33 -7.2(5) . . . . ?
C36 C31 C32 C37 172.9(3) . . . . ?
C37 C32 C33 C34 -178.8(3) . . . . ?
C38 C34 C35 C36 174.6(3) . . . . ?
C40 C41 C42 C43 0.3(5) . . . . ?
C41 C40 C45 C44 8.8(5) . . . . ?
C41 C40 C45 C48 -170.6(3) . . . . ?
C41 C42 C43 C44 6.1(6) . . . . ?
C41 C42 C43 C47 -173.8(4) . . . . ?
C42 C43 C44 C45 -5.1(6) . . . . ?
C43 C44 C45 C40 -2.3(5) . . . . ?
C43 C44 C45 C48 177.1(4) . . . . ?
C45 C40 C41 C42 -7.9(5) . . . . ?
C45 C40 C41 C46 168.7(3) . . . . ?
C46 C41 C42 C43 -176.3(4) . . . . ?
C47 C43 C44 C45 174.9(4) . . . . ?
C50 Fe1 C49 O1 -113.4(17) . . . . ?
C51 Fe1 C49 O1 -6.6(19) . . . . ?
C52 Fe1 C49 O1 91.8(17) . . . . ?

loop_
_exptl_oxdiff_crystal_face_indexfrac_h
_exptl_oxdiff_crystal_face_indexfrac_k
_exptl_oxdiff_crystal_face_indexfrac_l
_exptl_oxdiff_crystal_face_x
_exptl_oxdiff_crystal_face_y
_exptl_oxdiff_crystal_face_z
-1.1281 1.4111 13.7632 -0.2012 -0.2155 0.9556
0.0777 -2.4134 -13.5943 0.3035 0.0878 -0.9488
1.8635 5.7796 11.0724 -0.6233 0.1509 0.7673
5.0082 0.0645 -11.1120 0.0157 0.6831 -0.7302
6.5415 -1.2107 7.2614 0.0214 0.7942 0.6072
1.6773 -9.9246 -3.6733 0.9456 0.2806 -0.1647
-5.3684 7.6405 -1.1857 -0.6728 -0.7096 -0.2094
0.0742 1.5920 13.7973 -0.2281 -0.0654 0.9714
7.8309 -0.8157 -1.9966 0.0253 0.9989 -0.0393
2.3119 10.0067 1.2348 -0.9718 0.2324 0.0396
7.1222 4.5168 -1.1822 -0.4778 0.8779 -0.0310
-6.9209 -4.5771 3.3353 0.4699 -0.8626 0.1873
7.0726 4.1809 2.3650 -0.4654 0.8564 0.2236
5.3167 -7.5790 2.0561 0.6625 0.6986 0.2702
-7.1454 -4.4836 0.6285 0.4779 -0.8783 -0.0090
